data_7235248
loop_
_publ_author_name
'Pampana, V. Kishore Kumar'
'Sagadevan, Arunachalam'
'Ragupathi, Ayyakkannu'
'Hwang, Kuo Chu'

_publ_section_title
;
 Visible light-promoted copper catalyzed regioselective acetamidation of
 terminal alkynes by arylamines
;
_journal_issue 4
_journal_name_full 'Green Chemistry'
_journal_page_first 1164
_journal_page_last 1170
_journal_paper_doi 10.1039/C9GC03608C
_journal_volume 22
_journal_year 2020
_chemical_formula_sum 'C18 H15 N O2'
_chemical_formula_weight 277.31
_space_group_crystal_system monoclinic
_space_group_IT_number 14
_space_group_name_Hall '-P 2ybc'
_space_group_name_H-M_alt 'P 1 21/c 1'
_atom_sites_solution_hydrogens geom
_audit_creation_method SHELXL-2014/6
_audit_update_record
;
2019-01-28 deposited with the CCDC.	2019-11-21 downloaded from the CCDC.
;
_cell_angle_alpha 90
_cell_angle_beta 100.612(2)
_cell_angle_gamma 90
_cell_formula_units_Z 4
_cell_length_a 12.2746(8)
_cell_length_b 9.2499(6)
_cell_length_c 14.7510(9)
_cell_measurement_reflns_used 2861
_cell_measurement_temperature 100(2)
_cell_measurement_theta_max 26.4220
_cell_measurement_theta_min 2.6119
_cell_volume 1646.17(18)
_computing_cell_refinement 'SAINT V8.34A (Bruker AXS Inc., 2013)'
_computing_data_collection 'Bruker APEX2'
_computing_data_reduction 'SAINT V8.34A (Bruker AXS Inc., 2013)'
_computing_molecular_graphics 'Bruker SHELXTL'
_computing_publication_material 'Bruker SHELXTL'
_computing_structure_refinement 'SHELXL-2014/6 (Sheldrick, 2014)'
_diffrn_ambient_temperature 100(2)
_diffrn_detector_area_resol_mean 8.3333
_diffrn_measured_fraction_theta_full 0.999
_diffrn_measured_fraction_theta_max 0.998
_diffrn_measurement_device_type 'Bruker APEX-II CCD'
_diffrn_measurement_method '\f and \w scans'
_diffrn_radiation_type MoK\a
_diffrn_radiation_wavelength 0.71073
_diffrn_reflns_av_R_equivalents 0.0408
_diffrn_reflns_av_unetI/netI 0.0343
_diffrn_reflns_Laue_measured_fraction_full 0.999
_diffrn_reflns_Laue_measured_fraction_max 0.998
_diffrn_reflns_limit_h_max 14
_diffrn_reflns_limit_h_min -15
_diffrn_reflns_limit_k_max 11
_diffrn_reflns_limit_k_min -11
_diffrn_reflns_limit_l_max 18
_diffrn_reflns_limit_l_min -18
_diffrn_reflns_number 13871
_diffrn_reflns_point_group_measured_fraction_full 0.999
_diffrn_reflns_point_group_measured_fraction_max 0.998
_diffrn_reflns_theta_full 25.242
_diffrn_reflns_theta_max 26.457
_diffrn_reflns_theta_min 1.688
_exptl_absorpt_coefficient_mu 0.073
_exptl_absorpt_correction_T_max 0.9485
_exptl_absorpt_correction_T_min 0.8820
_exptl_absorpt_correction_type multi-scan
_exptl_absorpt_process_details 'SADABS V2014/4 (Bruker AXS Inc.)'
_exptl_crystal_colour COLORLESS
_exptl_crystal_density_diffrn 1.119
_exptl_crystal_density_meas ?
_exptl_crystal_density_method 'not measured'
_exptl_crystal_description TABULLAR
_exptl_crystal_F_000 584
_exptl_crystal_size_max 0.18
_exptl_crystal_size_mid 0.17
_exptl_crystal_size_min 0.05
_refine_diff_density_max 0.679
_refine_diff_density_min -0.421
_refine_diff_density_rms 0.058
_refine_ls_extinction_method none
_refine_ls_goodness_of_fit_ref 1.029
_refine_ls_hydrogen_treatment constr
_refine_ls_matrix_type full
_refine_ls_number_parameters 191
_refine_ls_number_reflns 3395
_refine_ls_number_restraints 0
_refine_ls_restrained_S_all 1.029
_refine_ls_R_factor_all 0.0781
_refine_ls_R_factor_gt 0.0592
_refine_ls_shift/su_max 0.000
_refine_ls_shift/su_mean 0.000
_refine_ls_structure_factor_coef Fsqd
_refine_ls_weighting_details 'w=1/[\s^2^(Fo^2^)+(0.0221P)^2^+3.2792P] where P=(Fo^2^+2Fc^2^)/3'
_refine_ls_weighting_scheme calc
_refine_ls_wR_factor_gt 0.1182
_refine_ls_wR_factor_ref 0.1274
_reflns_Friedel_coverage 0.000
_reflns_number_gt 2617
_reflns_number_total 3395
_reflns_threshold_expression 'I > 2\s(I)'
_cod_data_source_file c9gc03608c2.cif
_cod_data_source_block mo_170428lt_0m_a_sq
_cod_depositor_comments
;
The following automatic conversions were performed:

data item '_exptl_crystal_density_meas' value 'not measured' was
changed to '?' -- the value is perceived as not measured.

Automatic conversion script
Id: cif_fix_values 6909 2019-04-08 15:41:33Z antanas 

 Adding full bibliography for 7235247--7235249.cif.

 Adding full bibliography for 7235247--7235249.cif.
;
_cod_original_sg_symbol_H-M 'P 21/c'
_cod_database_code 7235248
_shelx_space_group_comment
;
The symmetry employed for this shelxl refinement is uniquely defined
by the following loop, which should always be used as a source of
symmetry information in preference to the above space-group names.
They are only intended as comments.
;
_shelxl_version_number 2014/6

loop_
_space_group_symop_operation_xyz
'x, y, z'
'-x, y+1/2, -z+1/2'
'-x, -y, -z'
'x, -y-1/2, z-1/2'

loop_
_atom_site_label
_atom_site_type_symbol
_atom_site_fract_x
_atom_site_fract_y
_atom_site_fract_z
_atom_site_U_iso_or_equiv
_atom_site_adp_type
_atom_site_occupancy
_atom_site_site_symmetry_order
_atom_site_calc_flag
_atom_site_refinement_flags_posn
_atom_site_refinement_flags_adp
C1 C 0.81321(19) 0.3537(3) 0.36659(15) 0.0187(5) Uani 1 1 d . .
C2 C 0.8703(2) 0.4656(3) 0.41667(16) 0.0229(5) Uani 1 1 d . .
H2 H 0.8611 0.4831 0.4783 0.027 Uiso 1 1 calc R U
C3 C 0.9407(2) 0.5522(3) 0.37683(17) 0.0299(6) Uani 1 1 d . .
H3 H 0.9799 0.6288 0.4113 0.036 Uiso 1 1 calc R U
C4 C 0.9541(2) 0.5274(3) 0.28685(17) 0.0345(7) Uani 1 1 d . .
H4 H 1.0030 0.5863 0.2600 0.041 Uiso 1 1 calc R U
C5 C 0.8962(2) 0.4165(3) 0.23615(17) 0.0329(7) Uani 1 1 d . .
H5 H 0.9052 0.4002 0.1744 0.040 Uiso 1 1 calc R U
C6 C 0.8257(2) 0.3297(3) 0.27489(15) 0.0228(5) Uani 1 1 d . .
C7 C 0.73066(19) 0.2270(3) 0.48616(15) 0.0206(5) Uani 1 1 d . .
C8 C 0.6494(2) 0.1080(3) 0.49769(16) 0.0241(5) Uani 1 1 d . .
H8A H 0.6901 0.0151 0.5069 0.029 Uiso 1 1 calc R U
H8B H 0.6188 0.1276 0.5541 0.029 Uiso 1 1 calc R U
C9 C 0.5544(2) 0.0922(3) 0.41721(16) 0.0219(5) Uani 1 1 d . .
C10 C 0.4623(2) 0.1898(3) 0.40643(16) 0.0207(5) Uani 1 1 d . .
C11 C 0.4507(2) 0.2975(3) 0.47243(18) 0.0266(6) Uani 1 1 d . .
H11 H 0.5057 0.3067 0.5266 0.032 Uiso 1 1 calc R U
C12 C 0.3615(2) 0.3882(3) 0.4592(2) 0.0343(6) Uani 1 1 d . .
H12 H 0.3550 0.4594 0.5043 0.041 Uiso 1 1 calc R U
C13 C 0.2791(2) 0.3776(3) 0.3796(2) 0.0376(7) Uani 1 1 d . .
H13 H 0.2176 0.4418 0.3710 0.045 Uiso 1 1 calc R U
C14 C 0.2873(2) 0.2754(3) 0.31489(19) 0.0330(6) Uani 1 1 d . .
H14 H 0.2309 0.2683 0.2615 0.040 Uiso 1 1 calc R U
C15 C 0.3785(2) 0.1794(3) 0.32583(17) 0.0245(5) Uani 1 1 d . .
C16 C 0.3893(2) 0.0739(3) 0.25849(18) 0.0324(6) Uani 1 1 d . .
H16 H 0.3344 0.0679 0.2040 0.039 Uiso 1 1 calc R U
C17 C 0.4764(2) -0.0186(3) 0.27019(19) 0.0353(7) Uani 1 1 d . .
H17 H 0.4817 -0.0896 0.2246 0.042 Uiso 1 1 calc R U
C18 C 0.5592(2) -0.0094(3) 0.35030(18) 0.0293(6) Uani 1 1 d . .
H18 H 0.6197 -0.0751 0.3580 0.035 Uiso 1 1 calc R U
N1 N 0.73708(16) 0.2614(2) 0.39864(13) 0.0206(4) Uani 1 1 d . .
H1 H 0.6871 0.2209 0.3557 0.025 Uiso 1 1 calc R U
O1 O 0.79028(14) 0.2841(2) 0.55322(11) 0.0279(4) Uani 1 1 d . .
O2 O 0.76484(15) 0.2201(2) 0.22960(11) 0.0291(4) Uani 1 1 d . .
H2A H 0.7706 0.2215 0.1737 0.044 Uiso 1 1 calc R U

loop_
_atom_site_aniso_label
_atom_site_aniso_U_11
_atom_site_aniso_U_22
_atom_site_aniso_U_33
_atom_site_aniso_U_23
_atom_site_aniso_U_13
_atom_site_aniso_U_12
C1 0.0168(11) 0.0243(13) 0.0146(11) 0.0027(9) 0.0018(9) 0.0005(9)
C2 0.0248(13) 0.0281(13) 0.0147(11) 0.0008(10) 0.0008(9) 0.0018(10)
C3 0.0319(15) 0.0303(14) 0.0242(13) 0.0023(11) -0.0035(11) -0.0100(12)
C4 0.0325(15) 0.0485(18) 0.0219(13) 0.0091(12) 0.0034(11) -0.0182(13)
C5 0.0338(15) 0.0509(18) 0.0152(12) 0.0030(12) 0.0071(11) -0.0140(13)
C6 0.0223(12) 0.0312(14) 0.0144(11) -0.0007(10) 0.0017(9) -0.0043(10)
C7 0.0186(12) 0.0282(13) 0.0158(11) 0.0040(10) 0.0056(9) 0.0068(10)
C8 0.0232(13) 0.0298(14) 0.0209(12) 0.0075(10) 0.0080(10) 0.0012(11)
C9 0.0229(13) 0.0241(13) 0.0207(12) 0.0031(10) 0.0095(10) -0.0038(10)
C10 0.0212(12) 0.0214(12) 0.0208(12) 0.0027(10) 0.0072(9) -0.0059(10)
C11 0.0236(13) 0.0302(14) 0.0264(13) -0.0024(11) 0.0058(10) -0.0027(11)
C12 0.0313(15) 0.0309(15) 0.0416(16) -0.0084(13) 0.0093(12) -0.0002(12)
C13 0.0276(15) 0.0317(15) 0.0529(18) 0.0007(14) 0.0058(13) 0.0069(12)
C14 0.0240(14) 0.0372(16) 0.0356(15) 0.0081(13) -0.0006(11) -0.0051(12)
C15 0.0227(13) 0.0270(13) 0.0243(12) 0.0033(10) 0.0056(10) -0.0070(10)
C16 0.0302(15) 0.0400(16) 0.0262(14) -0.0049(12) 0.0034(11) -0.0111(13)
C17 0.0374(16) 0.0378(16) 0.0325(15) -0.0162(13) 0.0112(12) -0.0100(13)
C18 0.0279(14) 0.0276(14) 0.0355(15) -0.0025(11) 0.0141(12) 0.0001(11)
N1 0.0200(10) 0.0302(12) 0.0118(9) 0.0008(8) 0.0034(8) -0.0047(9)
O1 0.0248(9) 0.0464(11) 0.0121(8) 0.0037(8) 0.0021(7) -0.0063(8)
O2 0.0372(11) 0.0386(11) 0.0126(8) -0.0064(8) 0.0079(7) -0.0145(9)

loop_
_atom_type_symbol
_atom_type_description
_atom_type_scat_dispersion_real
_atom_type_scat_dispersion_imag
_atom_type_scat_source
C C 0.0033 0.0016 'International Tables Vol C Tables 4.2.6.8 and 6.1.1.4'
H H 0.0000 0.0000 'International Tables Vol C Tables 4.2.6.8 and 6.1.1.4'
N N 0.0061 0.0033 'International Tables Vol C Tables 4.2.6.8 and 6.1.1.4'
O O 0.0106 0.0060 'International Tables Vol C Tables 4.2.6.8 and 6.1.1.4'

loop_
_geom_angle_atom_site_label_1
_geom_angle_atom_site_label_2
_geom_angle_atom_site_label_3
_geom_angle
C2 C1 C6 119.8(2)
C2 C1 N1 125.1(2)
C6 C1 N1 115.0(2)
C1 C2 C3 120.0(2)
C1 C2 H2 120.0
C3 C2 H2 120.0
C2 C3 C4 120.2(2)
C2 C3 H3 119.9
C4 C3 H3 119.9
C5 C4 C3 120.0(2)
C5 C4 H4 120.0
C3 C4 H4 120.0
C6 C5 C4 120.4(2)
C6 C5 H5 119.8
C4 C5 H5 119.8
O2 C6 C5 124.1(2)
O2 C6 C1 116.3(2)
C5 C6 C1 119.6(2)
O1 C7 N1 122.5(2)
O1 C7 C8 121.7(2)
N1 C7 C8 115.8(2)
C9 C8 C7 114.2(2)
C9 C8 H8A 108.7
C7 C8 H8A 108.7
C9 C8 H8B 108.7
C7 C8 H8B 108.7
H8A C8 H8B 107.6
C18 C9 C10 119.3(2)
C18 C9 C8 120.2(2)
C10 C9 C8 120.4(2)
C11 C10 C15 118.1(2)
C11 C10 C9 123.0(2)
C15 C10 C9 118.9(2)
C12 C11 C10 120.9(2)
C12 C11 H11 119.6
C10 C11 H11 119.6
C11 C12 C13 120.8(3)
C11 C12 H12 119.6
C13 C12 H12 119.6
C14 C13 C12 120.0(3)
C14 C13 H13 120.0
C12 C13 H13 120.0
C13 C14 C15 121.0(3)
C13 C14 H14 119.5
C15 C14 H14 119.5
C14 C15 C16 121.8(2)
C14 C15 C10 119.2(2)
C16 C15 C10 119.1(2)
C17 C16 C15 121.3(2)
C17 C16 H16 119.4
C15 C16 H16 119.4
C16 C17 C18 119.8(3)
C16 C17 H17 120.1
C18 C17 H17 120.1
C9 C18 C17 121.6(3)
C9 C18 H18 119.2
C17 C18 H18 119.2
C7 N1 C1 128.6(2)
C7 N1 H1 115.7
C1 N1 H1 115.7
C6 O2 H2A 109.5

loop_
_geom_bond_atom_site_label_1
_geom_bond_atom_site_label_2
_geom_bond_distance
C1 C2 1.385(3)
C1 C6 1.407(3)
C1 N1 1.410(3)
C2 C3 1.386(4)
C2 H2 0.9500
C3 C4 1.387(4)
C3 H3 0.9500
C4 C5 1.386(4)
C4 H4 0.9500
C5 C6 1.379(3)
C5 H5 0.9500
C6 O2 1.359(3)
C7 O1 1.235(3)
C7 N1 1.346(3)
C7 C8 1.516(3)
C8 C9 1.510(3)
C8 H8A 0.9900
C8 H8B 0.9900
C9 C18 1.372(4)
C9 C10 1.432(3)
C10 C11 1.419(3)
C10 C15 1.425(3)
C11 C12 1.365(4)
C11 H11 0.9500
C12 C13 1.404(4)
C12 H12 0.9500
C13 C14 1.361(4)
C13 H13 0.9500
C14 C15 1.415(4)
C14 H14 0.9500
C15 C16 1.416(4)
C16 C17 1.356(4)
C16 H16 0.9500
C17 C18 1.412(4)
C17 H17 0.9500
C18 H18 0.9500
N1 H1 0.8800
O2 H2A 0.8400
